data_7031210
loop_
_publ_author_name
'Yuan, Guozan'
'Shan, Weilong'
'Liu, Bin'
'Rong, Lulu'
'Zhang, Liyan'
'Zhang, Hui'
'Wei, Xianwen'

_publ_section_title
;
 Three Mn(ii) coordination polymers with a bispyridyl-based quinolinate
 ligand: the anion-controlled tunable structural and magnetic properties.
;
_journal_issue 25
_journal_name_full 'Dalton transactions (Cambridge, England : 2003)'
_journal_page_first 9777
_journal_page_last 9785
_journal_paper_doi 10.1039/c4dt00877d
_journal_volume 43
_journal_year 2014
_chemical_formula_sum 'C120 H88 Mn3 N18 O8'
_chemical_formula_weight 2074.90
_chemical_name_systematic
;
 ?
;
_space_group_crystal_system monoclinic
_space_group_IT_number 14
_space_group_name_Hall '-P 2yn'
_space_group_name_H-M_alt 'P 1 21/n 1'
_symmetry_space_group_name_Hall '-P 2yn'
_symmetry_space_group_name_H-M 'P 1 21/n 1'
_atom_sites_solution_hydrogens mixed
_audit_creation_method SHELXL-2013
_cell_angle_alpha 90
_cell_angle_beta 108.950(16)
_cell_angle_gamma 90
_cell_formula_units_Z 2
_cell_length_a 14.623(11)
_cell_length_b 23.721(16)
_cell_length_c 15.965(11)
_cell_measurement_reflns_used 11394
_cell_measurement_temperature 173(2)
_cell_measurement_theta_max 27.473
_cell_measurement_theta_min 1.717
_cell_volume 5238(6)
_computing_cell_refinement 'SAINT (Bruker, 1999)'
_computing_data_collection 'SMART (Bruker, 1997)'
_computing_data_reduction SAINT
_computing_molecular_graphics 'SHELXTL-PLUS (Sheldrick, 1990)'
_computing_publication_material SHELXL-97
_computing_structure_refinement 'SHELXL-2013 (Sheldrick, 2013)'
_computing_structure_solution 'SHELXS-97 (Sheldrick, 1990)'
_diffrn_ambient_temperature 173(2)
_diffrn_measured_fraction_theta_full 0.980
_diffrn_measured_fraction_theta_max 0.950
_diffrn_radiation_type MoK\a
_diffrn_radiation_wavelength 0.71073
_diffrn_reflns_av_R_equivalents 0.1123
_diffrn_reflns_av_unetI/netI 0.2119
_diffrn_reflns_Laue_measured_fraction_full 0.980
_diffrn_reflns_Laue_measured_fraction_max 0.950
_diffrn_reflns_limit_h_max 18
_diffrn_reflns_limit_h_min -18
_diffrn_reflns_limit_k_max 30
_diffrn_reflns_limit_k_min -28
_diffrn_reflns_limit_l_max 19
_diffrn_reflns_limit_l_min -20
_diffrn_reflns_number 22778
_diffrn_reflns_point_group_measured_fraction_full 0.980
_diffrn_reflns_point_group_measured_fraction_max 0.950
_diffrn_reflns_theta_full 25.242
_diffrn_reflns_theta_max 27.473
_diffrn_reflns_theta_min 1.717
_exptl_absorpt_coefficient_mu 0.424
_exptl_absorpt_correction_T_max 0.950
_exptl_absorpt_correction_T_min 0.912
_exptl_absorpt_correction_type multi-scan
_exptl_absorpt_process_details 'SADABS (Sheldrick, 1996)'
_exptl_crystal_colour Yellow
_exptl_crystal_density_diffrn 1.316
_exptl_crystal_description Block
_exptl_crystal_F_000 2146
_exptl_crystal_size_max 0.230
_exptl_crystal_size_mid 0.180
_exptl_crystal_size_min 0.120
_refine_diff_density_max 0.717
_refine_diff_density_min -0.580
_refine_diff_density_rms 0.088
_refine_ls_extinction_method none
_refine_ls_goodness_of_fit_ref 0.909
_refine_ls_hydrogen_treatment mixed
_refine_ls_matrix_type full
_refine_ls_number_parameters 700
_refine_ls_number_reflns 11394
_refine_ls_number_restraints 130
_refine_ls_restrained_S_all 0.908
_refine_ls_R_factor_all 0.2600
_refine_ls_R_factor_gt 0.0965
_refine_ls_shift/su_max 0.024
_refine_ls_shift/su_mean 0.000
_refine_ls_structure_factor_coef Fsqd
_refine_ls_weighting_details
;
 w=1/[\s^2^(Fo^2^)+(0.1545P)^2^]
 where P=(Fo^2^+2Fc^2^)/3
;
_refine_ls_weighting_scheme calc
_refine_ls_wR_factor_gt 0.2299
_refine_ls_wR_factor_ref 0.3213
_reflns_Friedel_coverage 0.000
_reflns_number_gt 3673
_reflns_number_total 11394
_reflns_threshold_expression 'I > 2\s(I)'
_cod_data_source_file c4dt00877d2.cif
_cod_data_source_block sad
_cod_depositor_comments
;
The following automatic conversions were performed:

'_exptl_absorpt_correction_type' value 'Multi-scan' changed to
'multi-scan' according to
/usr/data/users/saulius/crontab/automatic-downloads/current/RSC/lib/dictionaries/cif_core.dic
dictionary named 'cif_core.dic' version 2.4.2 from 2011-04-26.

Automatic conversion script
Id: cif_fix_values 2281 2013-09-26 08:29:07Z andrius 
;
_cod_database_code 7031210
_shelx_space_group_comment
;
The symmetry employed for this shelxl refinement is uniquely defined
by the following loop, which should always be used as a source of
symmetry information in preference to the above space-group names.
They are only intended as comments.
;
_shelx_estimated_absorpt_t_min 0.909
_shelx_estimated_absorpt_t_max 0.951

loop_
_space_group_symop_operation_xyz
'x, y, z'
'-x+1/2, y+1/2, -z+1/2'
'-x, -y, -z'
'x-1/2, -y-1/2, z-1/2'

loop_
_atom_site_label
_atom_site_type_symbol
_atom_site_fract_x
_atom_site_fract_y
_atom_site_fract_z
_atom_site_U_iso_or_equiv
_atom_site_adp_type
_atom_site_occupancy
_atom_site_site_symmetry_order
_atom_site_calc_flag
_atom_site_refinement_flags_posn
_atom_site_refinement_flags_adp
_atom_site_refinement_flags_occupancy
_atom_site_disorder_assembly
_atom_site_disorder_group
Mn1 Mn 0.5000 0.0000 0.5000 0.0436(4) Uani 1 2 d S . P . .
O1 O 0.6411(5) -0.0563(2) 0.1196(4) 0.0864(18) Uani 1 1 d . . . . .
N1 N 0.3422(5) 0.0171(3) 0.4375(4) 0.0691(18) Uani 1 1 d . . . . .
C1 C 0.3374(7) 0.1153(3) 0.4815(6) 0.094(3) Uani 1 1 d . . . . .
H1A H 0.4040 0.1056 0.5165 0.141 Uiso 1 1 calc R U . . .
H1B H 0.3021 0.1271 0.5212 0.141 Uiso 1 1 calc R U . . .
H1C H 0.3379 0.1462 0.4408 0.141 Uiso 1 1 calc R U . . .
Mn2 Mn 0.70612(8) -0.10959(4) 0.06219(6) 0.0548(4) Uani 1 1 d . . . . .
O2 O 0.6668(5) -0.1665(2) -0.0294(3) 0.0841(17) Uani 1 1 d . . . . .
N2 N -0.1452(6) -0.0993(3) 0.1229(5) 0.091(2) Uani 1 1 d . . . . .
C2 C 0.2893(8) 0.0653(4) 0.4299(6) 0.084(3) Uani 1 1 d . . . . .
O3 O 0.4464(4) -0.0782(2) 0.4581(4) 0.0722(14) Uani 1 1 d . . . . .
N3 N 0.4662(10) -0.2841(4) 0.3669(8) 0.156(4) Uani 1 1 d . U . . .
C3 C 0.1926(8) 0.0676(4) 0.3724(6) 0.089(3) Uani 1 1 d . . . . .
H3B H 0.1575 0.1018 0.3681 0.107 Uiso 1 1 calc R U . . .
O1W O 0.9526(4) 0.09048(15) 0.10331(18) 0.395(11) Uiso 1 1 d D U . . .
N4 N 0.6925(5) -0.0368(3) -0.0244(4) 0.082(2) Uani 1 1 d . . . . .
C4 C 0.1481(7) 0.0226(4) 0.3232(6) 0.083(2) Uani 1 1 d . . . . .
H4A H 0.0838 0.0259 0.2836 0.100 Uiso 1 1 calc R U . . .
N5 N 0.5123(5) 0.0154(3) 0.3643(4) 0.0706(18) Uani 1 1 d . . . . .
C5 C 0.1980(7) -0.0291(3) 0.3312(5) 0.072(2) Uani 1 1 d . . . . .
N6 N 0.6590(10) 0.2795(5) -0.0398(8) 0.144(4) Uani 1 1 d . U . . .
C6 C 0.2961(7) -0.0300(3) 0.3883(5) 0.066(2) Uani 1 1 d . . . . .
N7 N 0.7036(6) -0.1871(4) 0.1449(5) 0.098(2) Uani 1 1 d . . . . .
C7 C 0.3563(7) -0.0790(3) 0.4005(5) 0.067(2) Uani 1 1 d . . . . .
C8 C 0.3182(7) -0.1265(3) 0.3483(5) 0.069(2) Uani 1 1 d . . . . .
C9 C 0.2208(7) -0.1244(3) 0.2900(6) 0.077(2) Uani 1 1 d . . . . .
H9A H 0.1961 -0.1564 0.2540 0.092 Uiso 1 1 calc R U . . .
C10 C 0.1596(7) -0.0785(4) 0.2824(5) 0.073(2) Uani 1 1 d . . . . .
C11 C 0.0528(7) -0.0836(4) 0.2249(6) 0.081(2) Uani 1 1 d . . . . .
C12 C -0.0198(9) -0.0663(4) 0.2553(6) 0.102(3) Uani 1 1 d . . . . .
H12A H -0.0043 -0.0488 0.3117 0.123 Uiso 1 1 calc R U . . .
C13 C -0.1165(8) -0.0740(5) 0.2045(7) 0.106(3) Uani 1 1 d . . . . .
H13A H -0.1649 -0.0611 0.2277 0.127 Uiso 1 1 calc R U . . .
C14 C -0.0725(8) -0.1165(4) 0.0956(6) 0.098(3) Uani 1 1 d . . . . .
H14A H -0.0889 -0.1348 0.0398 0.117 Uiso 1 1 calc R U . . .
C15 C 0.0260(8) -0.1096(4) 0.1427(6) 0.088(3) Uani 1 1 d . . . . .
H15A H 0.0737 -0.1225 0.1187 0.106 Uiso 1 1 calc R U . . .
C16 C 0.3733(7) -0.1793(3) 0.3556(5) 0.078(2) Uani 1 1 d . . . . .
C17 C 0.3671(11) -0.2114(4) 0.2771(8) 0.146(5) Uani 1 1 d . U . . .
H17A H 0.3321 -0.1975 0.2198 0.176 Uiso 1 1 calc R U . . .
C18 C 0.4140(13) -0.2634(5) 0.2879(10) 0.174(6) Uani 1 1 d . U . . .
H18A H 0.4086 -0.2851 0.2366 0.209 Uiso 1 1 calc R U . . .
C19 C 0.4739(9) -0.2545(4) 0.4386(7) 0.109(4) Uani 1 1 d . . . . .
H19A H 0.5113 -0.2688 0.4949 0.131 Uiso 1 1 calc R U . . .
C20 C 0.4273(7) -0.2018(4) 0.4333(6) 0.089(3) Uani 1 1 d . . . . .
H20A H 0.4343 -0.1816 0.4864 0.107 Uiso 1 1 calc R U . . .
C21 C 0.7515(8) -0.0780(4) -0.1383(6) 0.108(3) Uani 1 1 d . . . . .
H21A H 0.7495 -0.1123 -0.1048 0.162 Uiso 1 1 calc R U . . .
H21B H 0.8180 -0.0712 -0.1373 0.162 Uiso 1 1 calc R U . . .
H21C H 0.7093 -0.0826 -0.1997 0.162 Uiso 1 1 calc R U . . .
C22 C 0.7175(8) -0.0290(4) -0.0973(6) 0.097(3) Uani 1 1 d . . . . .
C23 C 0.7130(8) 0.0249(4) -0.1350(6) 0.102(3) Uani 1 1 d . . . . .
H23A H 0.7285 0.0295 -0.1880 0.123 Uiso 1 1 calc R U . . .
C24 C 0.6871(8) 0.0698(4) -0.0970(6) 0.099(3) Uani 1 1 d . . . . .
H24A H 0.6879 0.1063 -0.1211 0.119 Uiso 1 1 calc R U . . .
C25 C 0.6585(8) 0.0629(4) -0.0212(6) 0.095(3) Uani 1 1 d . . . . .
C26 C 0.6610(7) 0.0087(3) 0.0132(5) 0.078(3) Uani 1 1 d . . . . .
C27 C 0.6312(7) -0.0041(4) 0.0890(5) 0.081(3) Uani 1 1 d . . . . .
C28 C 0.5952(7) 0.0396(3) 0.1279(5) 0.084(3) Uani 1 1 d . . . . .
C29 C 0.5953(9) 0.0938(4) 0.0932(6) 0.103(4) Uani 1 1 d . . . . .
H29A H 0.5711 0.1236 0.1198 0.123 Uiso 1 1 calc R U . . .
C30 C 0.6276(10) 0.1075(4) 0.0239(7) 0.111(4) Uani 1 1 d . . . . .
C31 C 0.6385(12) 0.1664(4) -0.0005(8) 0.123(4) Uani 1 1 d . U . . .
C32 C 0.7316(10) 0.1875(5) -0.0057(8) 0.126(4) Uani 1 1 d . . . . .
H32 H 0.7856 0.1630 0.0049 0.152 Uiso 1 1 calc R U . . .
C33 C 0.7383(12) 0.2430(5) -0.0261(8) 0.131(4) Uani 1 1 d . . . . .
H33A H 0.7972 0.2570 -0.0310 0.158 Uiso 1 1 calc R U . . .
C34 C 0.5785(10) 0.2617(5) -0.0297(10) 0.141(5) Uani 1 1 d . U . . .
H34A H 0.5265 0.2870 -0.0352 0.170 Uiso 1 1 calc R U . . .
C35 C 0.5706(9) 0.2038(6) -0.0105(10) 0.147(5) Uani 1 1 d . U . . .
H35A H 0.5113 0.1914 -0.0043 0.176 Uiso 1 1 calc R U . . .
C36 C 0.5618(7) 0.0312(3) 0.2067(5) 0.077(2) Uani 1 1 d . . . . .
C37 C 0.5429(7) -0.0221(3) 0.2348(6) 0.086(3) Uani 1 1 d . . . . .
H37A H 0.5472 -0.0547 0.2016 0.103 Uiso 1 1 calc R U . . .
C38 C 0.5178(7) -0.0274(3) 0.3108(5) 0.080(3) Uani 1 1 d . . . . .
H38A H 0.5034 -0.0642 0.3265 0.096 Uiso 1 1 calc R U . . .
C39 C 0.5267(7) 0.0653(3) 0.3339(6) 0.087(3) Uani 1 1 d . . . . .
H39A H 0.5223 0.0970 0.3687 0.104 Uiso 1 1 calc R U . . .
C40 C 0.5473(8) 0.0761(3) 0.2577(5) 0.087(3) Uani 1 1 d . . . . .
H40A H 0.5516 0.1139 0.2396 0.105 Uiso 1 1 calc R U . . .
C41 C 0.7339(14) -0.1481(6) 0.2947(8) 0.192(8) Uani 1 1 d . . . . .
H41A H 0.7273 -0.1125 0.2622 0.288 Uiso 1 1 calc R U . . .
H41B H 0.7983 -0.1502 0.3392 0.288 Uiso 1 1 calc R U . . .
H41C H 0.6847 -0.1500 0.3242 0.288 Uiso 1 1 calc R U . . .
C42 C 0.7204(10) -0.1968(6) 0.2310(7) 0.126(4) Uani 1 1 d . . . . .
C43 C 0.7284(13) -0.2503(7) 0.2655(9) 0.179(7) Uani 1 1 d . U . . .
H43A H 0.7460 -0.2556 0.3277 0.215 Uiso 1 1 calc R U . . .
C44 C 0.7099(14) -0.2986(6) 0.2070(10) 0.176(6) Uani 1 1 d . U . . .
H44A H 0.7141 -0.3358 0.2300 0.211 Uiso 1 1 calc R U . . .
C45 C 0.6862(10) -0.2893(5) 0.1172(8) 0.121(4) Uani 1 1 d . U . . .
C46 C 0.6852(8) -0.2324(4) 0.0880(6) 0.091(3) Uani 1 1 d . . . . .
C47 C 0.6643(7) -0.2202(4) -0.0060(6) 0.076(2) Uani 1 1 d . . . . .
C48 C 0.6345(7) -0.2632(3) -0.0667(5) 0.078(2) Uani 1 1 d . . . . .
C49 C 0.6291(9) -0.3180(4) -0.0384(7) 0.111(4) Uani 1 1 d . . . . .
H49A H 0.6059 -0.3468 -0.0814 0.134 Uiso 1 1 calc R U . . .
C50 C 0.6568(9) -0.3322(4) 0.0513(8) 0.106(4) Uani 1 1 d . . . . .
C51A C 0.6717(10) -0.3892(4) 0.0977(8) 0.111(6) Uani 0.670(11) 1 d G U P A 1
C52A C 0.6271(10) -0.4019(4) 0.1602(9) 0.129(6) Uani 0.670(11) 1 d G U P A 1
H52A H 0.5986 -0.3727 0.1841 0.154 Uiso 0.670(11) 1 calc R U P A 1
C53A C 0.6243(10) -0.4573(5) 0.1877(8) 0.140(7) Uani 0.670(11) 1 d G U P A 1
H53A H 0.5939 -0.4659 0.2304 0.168 Uiso 0.670(11) 1 calc R U P A 1
N9A N 0.6661(11) -0.5000(4) 0.1527(9) 0.139(6) Uani 0.670(11) 1 d G U P A 1
C54A C 0.7106(10) -0.4873(5) 0.0902(9) 0.116(7) Uani 0.670(11) 1 d G U P A 1
H54A H 0.7391 -0.5165 0.0663 0.139 Uiso 0.670(11) 1 calc R U P A 1
C55A C 0.7134(9) -0.4319(5) 0.0627(8) 0.099(5) Uani 0.670(11) 1 d G U P A 1
H55A H 0.7439 -0.4232 0.0200 0.119 Uiso 0.670(11) 1 calc R U P A 1
C51B C 0.6332(14) -0.3983(5) 0.0590(13) 0.078(8) Uiso 0.330(11) 1 d G U P A 2
C52B C 0.5485(12) -0.4283(7) 0.0191(11) 0.077(7) Uani 0.330(11) 1 d G U P A 2
H52B H 0.4926 -0.4093 -0.0175 0.093 Uiso 0.330(11) 1 calc R U P A 2
C53B C 0.5457(12) -0.4860(7) 0.0328(11) 0.089(9) Uani 0.330(11) 1 d G U P A 2
H53B H 0.4878 -0.5065 0.0055 0.107 Uiso 0.330(11) 1 calc R U P A 2
N9B N 0.6275(14) -0.5138(5) 0.0864(13) 0.089(7) Uani 0.330(11) 1 d G U P A 2
C54B C 0.7122(12) -0.4838(8) 0.1262(14) 0.099(11) Uani 0.330(11) 1 d G U P A 2
H54B H 0.7681 -0.5028 0.1628 0.119 Uiso 0.330(11) 1 calc R U P A 2
C55B C 0.7150(12) -0.4261(8) 0.1125(15) 0.115(11) Uani 0.330(11) 1 d G U P A 2
H55B H 0.7729 -0.4056 0.1398 0.138 Uiso 0.330(11) 1 calc R U P A 2
C56 C 0.6000(10) -0.2494(4) -0.1637(7) 0.097(3) Uani 1 1 d . . . . .
C57 C 0.6576(12) -0.2199(4) -0.2006(6) 0.133(5) Uani 1 1 d . . . . .
H57A H 0.7202 -0.2079 -0.1653 0.159 Uiso 1 1 calc R U . . .
C58 C 0.6220(16) -0.2075(5) -0.2930(9) 0.174(7) Uani 1 1 d . U . . .
H58A H 0.6637 -0.1879 -0.3179 0.209 Uiso 1 1 calc R U . . .
N8 N 0.5332(19) -0.2216(7) -0.3476(10) 0.216(8) Uani 1 1 d . U . . .
C59 C 0.4823(17) -0.2496(8) -0.3063(13) 0.201(8) Uani 1 1 d . U . . .
H59A H 0.4198 -0.2619 -0.3417 0.241 Uiso 1 1 calc R U . . .
C60 C 0.5097(12) -0.2628(5) -0.2190(10) 0.143(5) Uani 1 1 d . U . . .
H60A H 0.4656 -0.2817 -0.1960 0.171 Uiso 1 1 calc R U . . .
H1W H 0.9163(3) 0.05693(13) 0.1040(4) 0.474(14) Uiso 1 1 d D U . . .
H2W H 0.9752(6) 0.10266(18) 0.16382(19) 0.474(14) Uiso 1 1 d D U . . .

loop_
_atom_site_aniso_label
_atom_site_aniso_U_11
_atom_site_aniso_U_22
_atom_site_aniso_U_33
_atom_site_aniso_U_23
_atom_site_aniso_U_13
_atom_site_aniso_U_12
Mn1 0.0589(10) 0.0426(7) 0.0385(7) -0.0077(6) 0.0282(7) -0.0053(7)
O1 0.121(5) 0.087(4) 0.072(4) -0.003(3) 0.060(4) -0.010(4)
N1 0.079(5) 0.077(4) 0.054(4) -0.011(3) 0.026(4) -0.012(4)
C1 0.099(7) 0.078(6) 0.097(7) -0.019(5) 0.021(6) 0.020(5)
Mn2 0.0644(7) 0.0680(7) 0.0399(5) -0.0112(5) 0.0277(5) -0.0134(6)
O2 0.116(5) 0.089(4) 0.059(3) -0.006(3) 0.043(3) -0.009(4)
N2 0.088(6) 0.121(6) 0.066(5) -0.015(4) 0.029(4) -0.012(5)
C2 0.106(8) 0.079(6) 0.080(6) -0.001(5) 0.046(6) 0.019(6)
O3 0.075(4) 0.078(3) 0.067(3) -0.009(3) 0.028(3) -0.008(3)
N3 0.217(13) 0.109(7) 0.107(8) -0.006(6) 0.003(8) 0.063(8)
C3 0.087(7) 0.088(6) 0.089(7) -0.003(5) 0.025(6) 0.023(6)
N4 0.098(6) 0.102(5) 0.064(4) -0.015(4) 0.050(4) -0.028(4)
C4 0.086(7) 0.079(5) 0.083(6) -0.005(5) 0.025(5) -0.004(6)
N5 0.096(5) 0.069(4) 0.058(4) -0.011(3) 0.040(4) -0.002(4)
C5 0.094(7) 0.078(5) 0.054(5) -0.010(4) 0.036(5) -0.013(5)
N6 0.147(10) 0.117(7) 0.172(10) 0.025(7) 0.057(9) -0.002(8)
C6 0.084(6) 0.070(5) 0.056(5) -0.005(4) 0.041(5) 0.004(5)
N7 0.112(7) 0.131(6) 0.056(4) 0.006(4) 0.036(5) 0.009(5)
C7 0.095(7) 0.068(5) 0.050(4) 0.000(4) 0.038(5) -0.004(5)
C8 0.086(6) 0.067(5) 0.054(4) -0.006(4) 0.025(5) -0.014(5)
C9 0.090(7) 0.074(5) 0.068(5) -0.003(4) 0.028(5) -0.011(5)
C10 0.083(6) 0.083(6) 0.058(5) 0.000(4) 0.033(5) -0.014(5)
C11 0.080(7) 0.103(6) 0.069(5) -0.001(5) 0.036(5) -0.012(5)
C12 0.116(9) 0.132(8) 0.069(6) -0.023(6) 0.044(7) -0.026(7)
C13 0.093(8) 0.141(9) 0.096(8) -0.034(7) 0.046(7) -0.031(7)
C14 0.109(9) 0.127(8) 0.060(5) -0.021(5) 0.032(6) -0.016(7)
C15 0.085(7) 0.117(7) 0.058(5) -0.011(5) 0.016(5) -0.007(6)
C16 0.114(8) 0.059(5) 0.064(5) -0.003(4) 0.033(5) 0.006(5)
C17 0.227(15) 0.089(7) 0.093(8) -0.019(6) 0.011(9) 0.048(8)
C18 0.258(17) 0.125(9) 0.110(10) -0.037(8) 0.019(10) 0.079(10)
C19 0.157(11) 0.072(6) 0.078(7) -0.010(5) 0.008(7) 0.004(6)
C20 0.111(8) 0.075(6) 0.068(6) 0.004(5) 0.010(6) -0.011(6)
C21 0.146(10) 0.127(8) 0.076(6) -0.014(6) 0.070(7) -0.010(7)
C22 0.131(9) 0.116(7) 0.060(5) -0.009(5) 0.055(6) -0.021(7)
C23 0.138(10) 0.123(7) 0.065(6) 0.002(6) 0.058(6) -0.018(7)
C24 0.152(10) 0.093(6) 0.065(5) -0.007(5) 0.051(6) -0.021(7)
C25 0.156(10) 0.079(6) 0.079(6) -0.012(5) 0.075(7) -0.030(6)
C26 0.106(7) 0.080(5) 0.063(5) -0.015(4) 0.049(5) -0.033(5)
C27 0.113(8) 0.081(5) 0.063(5) 0.000(4) 0.049(5) -0.018(5)
C28 0.135(9) 0.067(5) 0.073(5) -0.015(4) 0.065(6) -0.017(5)
C29 0.176(11) 0.075(5) 0.088(6) -0.012(5) 0.085(8) -0.026(6)
C30 0.177(12) 0.084(6) 0.106(7) -0.003(6) 0.092(8) -0.030(7)
C31 0.189(13) 0.095(7) 0.122(9) 0.000(6) 0.103(9) -0.016(8)
C32 0.149(12) 0.114(9) 0.131(10) 0.016(7) 0.065(9) 0.011(8)
C33 0.161(13) 0.105(9) 0.138(10) 0.028(8) 0.063(10) 0.004(9)
C34 0.128(10) 0.112(9) 0.218(14) 0.009(9) 0.103(10) 0.013(8)
C35 0.106(9) 0.153(10) 0.220(12) 0.106(9) 0.107(9) 0.064(8)
C36 0.097(7) 0.084(5) 0.060(5) -0.001(4) 0.039(5) -0.012(5)
C37 0.135(9) 0.067(5) 0.084(6) -0.010(4) 0.075(6) -0.024(5)
C38 0.106(7) 0.078(5) 0.074(5) -0.009(4) 0.054(5) -0.018(5)
C39 0.140(9) 0.065(5) 0.078(6) -0.010(4) 0.068(6) -0.003(5)
C40 0.145(9) 0.065(5) 0.075(5) -0.011(4) 0.069(6) -0.005(5)
C41 0.32(2) 0.198(13) 0.079(8) -0.011(9) 0.094(12) -0.017(14)
C42 0.156(12) 0.162(10) 0.065(6) 0.025(7) 0.044(7) 0.016(9)
C43 0.265(18) 0.190(14) 0.113(10) 0.073(10) 0.105(12) 0.059(13)
C44 0.287(17) 0.150(10) 0.121(10) 0.063(9) 0.110(11) 0.063(12)
C45 0.161(12) 0.122(8) 0.107(8) 0.043(7) 0.081(8) 0.040(8)
C46 0.115(8) 0.106(7) 0.070(6) -0.001(5) 0.054(6) -0.005(6)
C47 0.089(7) 0.076(5) 0.076(6) 0.012(5) 0.043(5) 0.000(5)
C48 0.105(7) 0.070(5) 0.069(5) -0.004(4) 0.043(5) 0.003(5)
C49 0.167(12) 0.075(6) 0.121(9) 0.011(6) 0.087(9) 0.009(7)
C50 0.154(11) 0.067(6) 0.128(9) 0.031(6) 0.087(9) 0.024(6)
C51A 0.101(13) 0.110(11) 0.149(15) 0.002(12) 0.077(12) -0.007(10)
C52A 0.179(16) 0.106(11) 0.149(13) 0.004(10) 0.120(12) 0.011(11)
C53A 0.207(18) 0.105(11) 0.132(13) 0.000(10) 0.089(13) 0.015(12)
N9A 0.204(17) 0.114(10) 0.121(12) 0.007(9) 0.084(12) 0.001(11)
C54A 0.166(17) 0.111(13) 0.092(11) 0.006(10) 0.069(11) -0.013(13)
C55A 0.110(12) 0.108(11) 0.101(11) -0.003(9) 0.062(10) -0.001(10)
C52B 0.070(15) 0.078(14) 0.075(14) 0.042(12) 0.010(12) 0.017(12)
C53B 0.090(18) 0.077(15) 0.071(15) 0.041(12) -0.014(13) -0.019(13)
N9B 0.110(17) 0.086(14) 0.079(15) 0.015(12) 0.039(14) -0.026(13)
C54B 0.10(2) 0.09(2) 0.12(2) 0.060(16) 0.052(18) 0.024(17)
C55B 0.11(2) 0.094(19) 0.15(2) 0.045(19) 0.051(19) 0.049(17)
C56 0.154(11) 0.074(6) 0.068(6) -0.011(5) 0.044(7) 0.012(6)
C57 0.261(17) 0.081(6) 0.066(6) 0.002(5) 0.066(9) -0.001(8)
C58 0.35(2) 0.094(8) 0.078(9) -0.002(7) 0.068(12) 0.012(11)
N8 0.36(2) 0.151(12) 0.088(10) -0.021(8) 0.007(11) 0.013(13)
C59 0.25(2) 0.185(16) 0.114(14) -0.066(12) -0.009(13) 0.029(14)
C60 0.170(13) 0.135(10) 0.094(9) -0.037(8) 0.003(9) 0.006(9)

loop_
_atom_type_symbol
_atom_type_description
_atom_type_scat_dispersion_real
_atom_type_scat_dispersion_imag
_atom_type_scat_source
C C 0.0033 0.0016 'International Tables Vol C Tables 4.2.6.8 and 6.1.1.4'
H H 0.0000 0.0000 'International Tables Vol C Tables 4.2.6.8 and 6.1.1.4'
N N 0.0061 0.0033 'International Tables Vol C Tables 4.2.6.8 and 6.1.1.4'
O O 0.0106 0.0060 'International Tables Vol C Tables 4.2.6.8 and 6.1.1.4'
Mn Mn 0.3368 0.7283 'International Tables Vol C Tables 4.2.6.8 and 6.1.1.4'

loop_
_geom_angle_atom_site_label_1
_geom_angle_atom_site_label_2
_geom_angle_atom_site_label_3
_geom_angle
_geom_angle_site_symmetry_1
_geom_angle_site_symmetry_3
O3 Mn1 O3 180.0 . 3_656
O3 Mn1 N1 102.3(2) . 3_656
O3 Mn1 N1 77.7(2) 3_656 3_656
O3 Mn1 N1 77.7(2) . .
O3 Mn1 N1 102.3(2) 3_656 .
N1 Mn1 N1 180.0 3_656 .
O3 Mn1 N5 91.5(2) . 3_656
O3 Mn1 N5 88.5(2) 3_656 3_656
N1 Mn1 N5 86.3(2) 3_656 3_656
N1 Mn1 N5 93.7(2) . 3_656
O3 Mn1 N5 88.5(2) . .
O3 Mn1 N5 91.5(2) 3_656 .
N1 Mn1 N5 93.7(2) 3_656 .
N1 Mn1 N5 86.3(2) . .
N5 Mn1 N5 180.00(5) 3_656 .
C27 O1 Mn2 116.0(4) . .
C2 N1 C6 117.5(8) . .
C2 N1 Mn1 131.7(6) . .
C6 N1 Mn1 110.1(5) . .
C2 C1 H1A 109.5 . .
C2 C1 H1B 109.5 . .
H1A C1 H1B 109.5 . .
C2 C1 H1C 109.5 . .
H1A C1 H1C 109.5 . .
H1B C1 H1C 109.5 . .
O2 Mn2 O1 136.6(3) . .
O2 Mn2 N2 116.2(3) . 1_655
O1 Mn2 N2 107.1(3) . 1_655
O2 Mn2 N4 97.4(2) . .
O1 Mn2 N4 80.1(2) . .
N2 Mn2 N4 93.9(3) 1_655 .
O2 Mn2 N7 79.5(3) . .
O1 Mn2 N7 98.5(2) . .
N2 Mn2 N7 92.1(3) 1_655 .
N4 Mn2 N7 174.0(3) . .
C47 O2 Mn2 118.9(5) . .
C14 N2 C13 114.4(9) . .
C14 N2 Mn2 129.1(6) . 1_455
C13 N2 Mn2 116.4(6) . 1_455
N1 C2 C3 120.6(9) . .
N1 C2 C1 117.9(9) . .
C3 C2 C1 121.6(8) . .
C7 O3 Mn1 115.2(5) . .
C19 N3 C18 119.0(10) . .
C4 C3 C2 122.3(9) . .
C4 C3 H3B 118.9 . .
C2 C3 H3B 118.9 . .
H1W O1W H2W 104.45(3) . .
C22 N4 C26 119.5(7) . .
C22 N4 Mn2 131.6(6) . .
C26 N4 Mn2 108.5(4) . .
C3 C4 C5 119.5(9) . .
C3 C4 H4A 120.2 . .
C5 C4 H4A 120.2 . .
C39 N5 C38 113.1(6) . .
C39 N5 Mn1 124.6(5) . .
C38 N5 Mn1 121.7(5) . .
C4 C5 C10 124.5(9) . .
C4 C5 C6 117.1(8) . .
C10 C5 C6 118.3(8) . .
C34 N6 C33 120.7(11) . .
N1 C6 C5 123.0(7) . .
N1 C6 C7 114.1(8) . .
C5 C6 C7 123.0(8) . .
C42 N7 C46 118.5(9) . .
C42 N7 Mn2 134.8(8) . .
C46 N7 Mn2 106.6(5) . .
O3 C7 C8 122.0(8) . .
O3 C7 C6 120.3(7) . .
C8 C7 C6 117.6(9) . .
C7 C8 C9 118.6(8) . .
C7 C8 C16 122.3(8) . .
C9 C8 C16 119.1(7) . .
C10 C9 C8 124.2(8) . .
C10 C9 H9A 117.9 . .
C8 C9 H9A 117.9 . .
C9 C10 C5 118.1(9) . .
C9 C10 C11 119.4(8) . .
C5 C10 C11 122.5(8) . .
C12 C11 C15 117.1(9) . .
C12 C11 C10 121.4(8) . .
C15 C11 C10 121.3(8) . .
C11 C12 C13 120.8(9) . .
C11 C12 H12A 119.6 . .
C13 C12 H12A 119.6 . .
N2 C13 C12 123.4(9) . .
N2 C13 H13A 118.3 . .
C12 C13 H13A 118.3 . .
N2 C14 C15 125.2(8) . .
N2 C14 H14A 117.4 . .
C15 C14 H14A 117.4 . .
C11 C15 C14 119.1(9) . .
C11 C15 H15A 120.5 . .
C14 C15 H15A 120.5 . .
C20 C16 C17 116.3(8) . .
C20 C16 C8 123.5(7) . .
C17 C16 C8 120.1(8) . .
C18 C17 C16 118.0(10) . .
C18 C17 H17A 121.0 . .
C16 C17 H17A 121.0 . .
N3 C18 C17 123.3(11) . .
N3 C18 H18A 118.3 . .
C17 C18 H18A 118.3 . .
N3 C19 C20 121.1(10) . .
N3 C19 H19A 119.5 . .
C20 C19 H19A 119.5 . .
C16 C20 C19 122.3(9) . .
C16 C20 H20A 118.9 . .
C19 C20 H20A 118.9 . .
C22 C21 H21A 109.5 . .
C22 C21 H21B 109.5 . .
H21A C21 H21B 109.5 . .
C22 C21 H21C 109.5 . .
H21A C21 H21C 109.5 . .
H21B C21 H21C 109.5 . .
N4 C22 C23 120.6(8) . .
N4 C22 C21 119.7(8) . .
C23 C22 C21 119.7(7) . .
C24 C23 C22 120.7(7) . .
C24 C23 H23A 119.7 . .
C22 C23 H23A 119.7 . .
C23 C24 C25 120.1(8) . .
C23 C24 H24A 119.9 . .
C25 C24 H24A 119.9 . .
C26 C25 C24 117.8(8) . .
C26 C25 C30 117.1(7) . .
C24 C25 C30 125.0(8) . .
N4 C26 C25 121.2(6) . .
N4 C26 C27 115.7(7) . .
C25 C26 C27 123.1(7) . .
O1 C27 C28 122.8(6) . .
O1 C27 C26 118.7(7) . .
C28 C27 C26 118.5(7) . .
C27 C28 C29 117.2(7) . .
C27 C28 C36 123.1(7) . .
C29 C28 C36 119.6(7) . .
C30 C29 C28 125.4(8) . .
C30 C29 H29A 117.3 . .
C28 C29 H29A 117.3 . .
C29 C30 C25 118.4(8) . .
C29 C30 C31 122.2(9) . .
C25 C30 C31 119.3(8) . .
C35 C31 C30 122.3(12) . .
C35 C31 C32 116.3(10) . .
C30 C31 C32 121.1(13) . .
C33 C32 C31 118.5(12) . .
C33 C32 H32 120.7 . .
C31 C32 H32 120.7 . .
C32 C33 N6 120.7(13) . .
C32 C33 H33A 119.6 . .
N6 C33 H33A 119.6 . .
N6 C34 C35 118.6(12) . .
N6 C34 H34A 120.7 . .
C35 C34 H34A 120.7 . .
C31 C35 C34 124.9(11) . .
C31 C35 H35A 117.5 . .
C34 C35 H35A 117.5 . .
C40 C36 C37 114.8(6) . .
C40 C36 C28 122.6(7) . .
C37 C36 C28 122.6(7) . .
C38 C37 C36 120.0(7) . .
C38 C37 H37A 120.0 . .
C36 C37 H37A 120.0 . .
N5 C38 C37 125.2(7) . .
N5 C38 H38A 117.4 . .
C37 C38 H38A 117.4 . .
N5 C39 C40 127.0(7) . .
N5 C39 H39A 116.5 . .
C40 C39 H39A 116.5 . .
C39 C40 C36 119.5(7) . .
C39 C40 H40A 120.3 . .
C36 C40 H40A 120.3 . .
C42 C41 H41A 109.5 . .
C42 C41 H41B 109.5 . .
H41A C41 H41B 109.5 . .
C42 C41 H41C 109.5 . .
H41A C41 H41C 109.5 . .
H41B C41 H41C 109.5 . .
N7 C42 C43 122.3(12) . .
N7 C42 C41 120.2(11) . .
C43 C42 C41 117.4(10) . .
C42 C43 C44 119.9(12) . .
C42 C43 H43A 120.0 . .
C44 C43 H43A 120.0 . .
C45 C44 C43 118.5(12) . .
C45 C44 H44A 120.8 . .
C43 C44 H44A 120.8 . .
C44 C45 C50 124.6(12) . .
C44 C45 C46 117.5(12) . .
C50 C45 C46 117.8(9) . .
N7 C46 C45 123.0(9) . .
N7 C46 C47 117.1(8) . .
C45 C46 C47 119.9(9) . .
O2 C47 C48 122.8(7) . .
O2 C47 C46 117.5(8) . .
C48 C47 C46 119.4(8) . .
C47 C48 C49 120.2(8) . .
C47 C48 C56 119.2(7) . .
C49 C48 C56 120.4(9) . .
C48 C49 C50 122.1(10) . .
C48 C49 H49A 118.9 . .
C50 C49 H49A 118.9 . .
C49 C50 C45 120.1(8) . .
C49 C50 C51A 131.3(10) . .
C45 C50 C51A 108.3(10) . .
C49 C50 C51B 108.2(12) . .
C45 C50 C51B 131.0(11) . .
C52A C51A C55A 120.0 . .
C52A C51A C50 121.0(8) . .
C55A C51A C50 117.6(8) . .
C53A C52A C51A 120.0 . .
C53A C52A H52A 120.0 . .
C51A C52A H52A 120.0 . .
C52A C53A N9A 120.0 . .
C52A C53A H53A 120.0 . .
N9A C53A H53A 120.0 . .
C54A N9A C53A 120.0 . .
N9A C54A C55A 120.0 . .
N9A C54A H54A 120.0 . .
C55A C54A H54A 120.0 . .
C54A C55A C51A 120.0 . .
C54A C55A H55A 120.0 . .
C51A C55A H55A 120.0 . .
C52B C51B C55B 120.0 . .
C52B C51B C50 129.9(12) . .
C55B C51B C50 110.1(12) . .
C51B C52B C53B 120.0 . .
C51B C52B H52B 120.0 . .
C53B C52B H52B 120.0 . .
N9B C53B C52B 120.0 . .
N9B C53B C53B 126(2) . 3_645
C52B C53B C53B 112(2) . 3_645
N9B C53B H53B 120.0 . .
C52B C53B H53B 120.0 . .
C53B C53B H53B 14.0 3_645 .
C53B N9B C54B 120.0 . .
C55B C54B N9B 120.0 . .
C55B C54B H54B 120.0 . .
N9B C54B H54B 120.0 . .
C54B C55B C51B 120.0 . .
C54B C55B H55B 120.0 . .
C51B C55B H55B 120.0 . .
C57 C56 C60 116.3(11) . .
C57 C56 C48 120.6(11) . .
C60 C56 C48 123.1(11) . .
C56 C57 C58 118.9(15) . .
C56 C57 H57A 120.6 . .
C58 C57 H57A 120.6 . .
N8 C58 C57 124.6(17) . .
N8 C58 H58A 117.7 . .
C57 C58 H58A 117.7 . .
C59 N8 C58 112.5(17) . .
N8 C59 C60 127(2) . .
N8 C59 H59A 116.5 . .
C60 C59 H59A 116.5 . .
C59 C60 C56 120.7(17) . .
C59 C60 H60A 119.6 . .
C56 C60 H60A 119.6 . .

loop_
_geom_bond_atom_site_label_1
_geom_bond_atom_site_label_2
_geom_bond_distance
_geom_bond_site_symmetry_2
Mn1 O3 2.041(5) .
Mn1 O3 2.041(5) 3_656
Mn1 N1 2.234(7) 3_656
Mn1 N1 2.234(7) .
Mn1 N5 2.261(6) 3_656
Mn1 N5 2.261(6) .
O1 C27 1.322(9) .
O1 Mn2 1.977(5) .
N1 C2 1.365(10) .
N1 C6 1.405(10) .
C1 C2 1.484(12) .
C1 H1A 0.9800 .
C1 H1B 0.9800 .
C1 H1C 0.9800 .
Mn2 O2 1.934(5) .
Mn2 N2 2.088(8) 1_655
Mn2 N4 2.181(7) .
Mn2 N7 2.271(8) .
O2 C47 1.334(9) .
N2 C14 1.337(11) .
N2 C13 1.369(11) .
N2 Mn2 2.088(8) 1_455
C2 C3 1.415(13) .
O3 C7 1.340(10) .
N3 C19 1.316(12) .
N3 C18 1.338(16) .
C3 C4 1.361(12) .
C3 H3B 0.9500 .
O1W H1W 0.9584(5) .
O1W H2W 0.9584(6) .
N4 C22 1.342(9) .
N4 C26 1.383(10) .
C4 C5 1.410(12) .
C4 H4A 0.9500 .
N5 C39 1.321(9) .
N5 C38 1.347(9) .
C5 C10 1.419(11) .
C5 C6 1.428(12) .
N6 C34 1.309(15) .
N6 C33 1.407(16) .
C6 C7 1.433(11) .
N7 C42 1.335(11) .
N7 C46 1.375(11) .
C7 C8 1.404(10) .
C8 C9 1.428(12) .
C8 C16 1.473(11) .
C9 C10 1.389(11) .
C9 H9A 0.9500 .
C10 C11 1.538(13) .
C11 C12 1.365(12) .
C11 C15 1.386(11) .
C12 C13 1.395(14) .
C12 H12A 0.9500 .
C13 H13A 0.9500 .
C14 C15 1.401(14) .
C14 H14A 0.9500 .
C15 H15A 0.9500 .
C16 C20 1.346(11) .
C16 C17 1.443(12) .
C17 C18 1.394(15) .
C17 H17A 0.9500 .
C18 H18A 0.9500 .
C19 C20 1.413(12) .
C19 H19A 0.9500 .
C20 H20A 0.9500 .
C21 C22 1.496(12) .
C21 H21A 0.9800 .
C21 H21B 0.9800 .
C21 H21C 0.9800 .
C22 C23 1.405(13) .
C23 C24 1.340(12) .
C23 H23A 0.9500 .
C24 C25 1.413(11) .
C24 H24A 0.9500 .
C25 C26 1.394(11) .
C25 C30 1.433(12) .
C26 C27 1.445(10) .
C27 C28 1.395(11) .
C28 C29 1.401(11) .
C28 C36 1.504(10) .
C29 C30 1.376(11) .
C29 H29A 0.9500 .
C30 C31 1.472(13) .
C31 C35 1.304(15) .
C31 C32 1.477(17) .
C32 C33 1.368(14) .
C32 H32 0.9500 .
C33 H33A 0.9500 .
C34 C35 1.420(15) .
C34 H34A 0.9500 .
C35 H35A 0.9500 .
C36 C40 1.399(10) .
C36 C37 1.398(10) .
C37 C38 1.383(10) .
C37 H37A 0.9500 .
C38 H38A 0.9500 .
C39 C40 1.370(10) .
C39 H39A 0.9500 .
C40 H40A 0.9500 .
C41 C42 1.509(16) .
C41 H41A 0.9800 .
C41 H41B 0.9800 .
C41 H41C 0.9800 .
C42 C43 1.373(16) .
C43 C44 1.447(19) .
C43 H43A 0.9500 .
C44 C45 1.380(16) .
C44 H44A 0.9500 .
C45 C50 1.425(15) .
C45 C46 1.427(13) .
C46 C47 1.459(11) .
C47 C48 1.376(11) .
C48 C49 1.386(11) .
C48 C56 1.501(13) .
C49 C50 1.398(14) .
C49 H49A 0.9500 .
C50 C51A 1.523(12) .
C50 C51B 1.618(15) .
C51A C52A 1.3900 .
C51A C55A 1.3901 .
C52A C53A 1.3900 .
C52A H52A 0.9500 .
C53A N9A 1.3900 .
C53A H53A 0.9500 .
N9A C54A 1.3900 .
C54A C55A 1.3900 .
C54A H54A 0.9500 .
C55A H55A 0.9500 .
C51B C52B 1.3900 .
C51B C55B 1.3900 .
C52B C53B 1.3900 .
C52B H52B 0.9500 .
C53B N9B 1.3901 .
C53B C53B 1.55(3) 3_645
C53B H53B 0.9500 .
N9B C54B 1.3900 .
C54B C55B 1.3900 .
C54B H54B 0.9500 .
C55B H55B 0.9500 .
C56 C57 1.365(15) .
C56 C60 1.368(17) .
C57 C58 1.428(15) .
C57 H57A 0.9500 .
C58 N8 1.35(3) .
C58 H58A 0.9500 .
N8 C59 1.32(3) .
C59 C60 1.36(2) .
C59 H59A 0.9500 .
C60 H60A 0.9500 .

loop_
_geom_torsion_atom_site_label_1
_geom_torsion_atom_site_label_2
_geom_torsion_atom_site_label_3
_geom_torsion_atom_site_label_4
_geom_torsion
_geom_torsion_site_symmetry_1
_geom_torsion_site_symmetry_4
C6 N1 C2 C3 -1.6(11) . .
Mn1 N1 C2 C3 167.8(6) . .
C6 N1 C2 C1 -179.9(7) . .
Mn1 N1 C2 C1 -10.4(11) . .
N1 C2 C3 C4 0.3(13) . .
C1 C2 C3 C4 178.5(8) . .
C2 C3 C4 C5 2.3(13) . .
C3 C4 C5 C10 -179.0(8) . .
C3 C4 C5 C6 -3.3(11) . .
C2 N1 C6 C5 0.4(10) . .
Mn1 N1 C6 C5 -171.2(5) . .
C2 N1 C6 C7 -179.6(6) . .
Mn1 N1 C6 C7 8.8(7) . .
C4 C5 C6 N1 2.0(10) . .
C10 C5 C6 N1 178.0(6) . .
C4 C5 C6 C7 -178.0(6) . .
C10 C5 C6 C7 -2.0(10) . .
Mn1 O3 C7 C8 163.2(5) . .
Mn1 O3 C7 C6 -14.9(8) . .
N1 C6 C7 O3 3.1(9) . .
C5 C6 C7 O3 -176.9(6) . .
N1 C6 C7 C8 -175.0(6) . .
C5 C6 C7 C8 5.0(10) . .
O3 C7 C8 C9 178.6(6) . .
C6 C7 C8 C9 -3.3(10) . .
O3 C7 C8 C16 2.2(10) . .
C6 C7 C8 C16 -179.7(6) . .
C7 C8 C9 C10 -1.4(11) . .
C16 C8 C9 C10 175.2(7) . .
C8 C9 C10 C5 4.4(11) . .
C8 C9 C10 C11 -173.3(7) . .
C4 C5 C10 C9 173.0(7) . .
C6 C5 C10 C9 -2.7(10) . .
C4 C5 C10 C11 -9.4(11) . .
C6 C5 C10 C11 174.9(6) . .
C9 C10 C11 C12 132.4(9) . .
C5 C10 C11 C12 -45.2(12) . .
C9 C10 C11 C15 -42.9(11) . .
C5 C10 C11 C15 139.5(8) . .
C15 C11 C12 C13 -0.9(15) . .
C10 C11 C12 C13 -176.4(9) . .
C14 N2 C13 C12 0.4(15) . .
Mn2 N2 C13 C12 177.1(8) 1_455 .
C11 C12 C13 N2 0.6(17) . .
C13 N2 C14 C15 -1.1(14) . .
Mn2 N2 C14 C15 -177.3(7) 1_455 .
C12 C11 C15 C14 0.3(14) . .
C10 C11 C15 C14 175.8(8) . .
N2 C14 C15 C11 0.8(16) . .
C7 C8 C16 C20 42.1(12) . .
C9 C8 C16 C20 -134.3(9) . .
C7 C8 C16 C17 -141.4(10) . .
C9 C8 C16 C17 42.2(13) . .
C20 C16 C17 C18 2.1(18) . .
C8 C16 C17 C18 -174.7(12) . .
C19 N3 C18 C17 0(3) . .
C16 C17 C18 N3 -2(3) . .
C18 N3 C19 C20 1(2) . .
C17 C16 C20 C19 -1.3(16) . .
C8 C16 C20 C19 175.4(10) . .
N3 C19 C20 C16 -0.1(18) . .
C26 N4 C22 C23 0.7(15) . .
Mn2 N4 C22 C23 -171.2(7) . .
C26 N4 C22 C21 -180.0(9) . .
Mn2 N4 C22 C21 8.1(15) . .
N4 C22 C23 C24 2.5(17) . .
C21 C22 C23 C24 -176.9(10) . .
C22 C23 C24 C25 -3.6(17) . .
C23 C24 C25 C26 1.7(16) . .
C23 C24 C25 C30 -178.7(12) . .
C22 N4 C26 C25 -2.6(14) . .
Mn2 N4 C26 C25 171.0(8) . .
C22 N4 C26 C27 177.1(9) . .
Mn2 N4 C26 C27 -9.2(10) . .
C24 C25 C26 N4 1.4(15) . .
C30 C25 C26 N4 -178.2(10) . .
C24 C25 C26 C27 -178.3(10) . .
C30 C25 C26 C27 2.1(16) . .
Mn2 O1 C27 C28 -173.8(8) . .
Mn2 O1 C27 C26 4.6(11) . .
N4 C26 C27 O1 3.9(13) . .
C25 C26 C27 O1 -176.3(9) . .
N4 C26 C27 C28 -177.6(8) . .
C25 C26 C27 C28 2.1(15) . .
O1 C27 C28 C29 175.1(9) . .
C26 C27 C28 C29 -3.3(14) . .
O1 C27 C28 C36 -1.8(16) . .
C26 C27 C28 C36 179.8(9) . .
C27 C28 C29 C30 0.2(18) . .
C36 C28 C29 C30 177.3(11) . .
C28 C29 C30 C25 4(2) . .
C28 C29 C30 C31 -171.0(12) . .
C26 C25 C30 C29 -5.0(17) . .
C24 C25 C30 C29 175.4(11) . .
C26 C25 C30 C31 170.2(12) . .
C24 C25 C30 C31 -9(2) . .
C29 C30 C31 C35 -49(2) . .
C25 C30 C31 C35 136.3(14) . .
C29 C30 C31 C32 124.7(13) . .
C25 C30 C31 C32 -50.3(17) . .
C35 C31 C32 C33 -4.3(19) . .
C30 C31 C32 C33 -178.0(11) . .
C31 C32 C33 N6 1.4(19) . .
C34 N6 C33 C32 3(2) . .
C33 N6 C34 C35 -4(2) . .
C30 C31 C35 C34 176.8(13) . .
C32 C31 C35 C34 3(2) . .
N6 C34 C35 C31 1(3) . .
C27 C28 C36 C40 164.8(10) . .
C29 C28 C36 C40 -12.1(15) . .
C27 C28 C36 C37 -15.2(15) . .
C29 C28 C36 C37 167.9(10) . .
C40 C36 C37 C38 -3.8(14) . .
C28 C36 C37 C38 176.2(9) . .
C39 N5 C38 C37 4.6(14) . .
Mn1 N5 C38 C37 -167.6(8) . .
C36 C37 C38 N5 -2.1(16) . .
C38 N5 C39 C40 -1.2(15) . .
Mn1 N5 C39 C40 170.7(8) . .
N5 C39 C40 C36 -4.7(17) . .
C37 C36 C40 C39 6.8(14) . .
C28 C36 C40 C39 -173.1(10) . .
C46 N7 C42 C43 5.9(18) . .
Mn2 N7 C42 C43 -169.5(11) . .
C46 N7 C42 C41 -175.6(12) . .
Mn2 N7 C42 C41 8.9(19) . .
N7 C42 C43 C44 -6(2) . .
C41 C42 C43 C44 176.0(15) . .
C42 C43 C44 C45 1(3) . .
C43 C44 C45 C50 -173.3(14) . .
C43 C44 C45 C46 2(2) . .
C42 N7 C46 C45 -2.1(16) . .
Mn2 N7 C46 C45 174.5(9) . .
C42 N7 C46 C47 178.2(9) . .
Mn2 N7 C46 C47 -5.2(10) . .
C44 C45 C46 N7 -2.1(18) . .
C50 C45 C46 N7 174.0(10) . .
C44 C45 C46 C47 177.6(12) . .
C50 C45 C46 C47 -6.3(16) . .
Mn2 O2 C47 C48 178.0(7) . .
Mn2 O2 C47 C46 4.1(11) . .
N7 C46 C47 O2 1.5(13) . .
C45 C46 C47 O2 -178.2(9) . .
N7 C46 C47 C48 -172.6(9) . .
C45 C46 C47 C48 7.7(14) . .
O2 C47 C48 C49 -177.0(9) . .
C46 C47 C48 C49 -3.2(14) . .
O2 C47 C48 C56 -2.2(14) . .
C46 C47 C48 C56 171.6(9) . .
C47 C48 C49 C50 -2.5(16) . .
C56 C48 C49 C50 -177.3(10) . .
C48 C49 C50 C45 3.8(17) . .
C48 C49 C50 C51A -169.5(11) . .
C48 C49 C50 C51B 175.8(11) . .
C44 C45 C50 C49 176.5(13) . .
C46 C45 C50 C49 0.7(18) . .
C44 C45 C50 C51A -8.8(18) . .
C46 C45 C50 C51A 175.4(10) . .
C44 C45 C50 C51B 7(2) . .
C46 C45 C50 C51B -169.2(13) . .
C49 C50 C51A C52A -128.5(12) . .
C45 C50 C51A C52A 57.6(13) . .
C51B C50 C51A C52A -96(2) . .
C49 C50 C51A C55A 38.0(17) . .
C45 C50 C51A C55A -135.9(10) . .
C51B C50 C51A C55A 71(2) . .
C55A C51A C52A C53A 0.0 . .
C50 C51A C52A C53A 166.3(12) . .
C51A C52A C53A N9A 0.0 . .
C52A C53A N9A C54A 0.0 . .
C53A N9A C54A C55A 0.0 . .
N9A C54A C55A C51A 0.0 . .
C52A C51A C55A C54A 0.0 . .
C50 C51A C55A C54A -166.7(12) . .
C49 C50 C51B C52B -50.4(19) . .
C45 C50 C51B C52B 120.4(18) . .
C51A C50 C51B C52B 155(3) . .
C49 C50 C51B C55B 127.4(11) . .
C45 C50 C51B C55B -61.8(17) . .
C51A C50 C51B C55B -27.1(19) . .
C55B C51B C52B C53B 0.0 . .
C50 C51B C52B C53B 177.6(19) . .
C51B C52B C53B N9B 0.0 . .
C51B C52B C53B C53B -167(3) . 3_645
C52B C53B N9B C54B 0.0 . .
C53B C53B N9B C54B 165(3) 3_645 .
C53B N9B C54B C55B 0.0 . .
N9B C54B C55B C51B 0.0 . .
C52B C51B C55B C54B 0.0 . .
C50 C51B C55B C54B -178.1(15) . .
C47 C48 C56 C57 55.9(13) . .
C49 C48 C56 C57 -129.3(10) . .
C47 C48 C56 C60 -121.3(11) . .
C49 C48 C56 C60 53.5(14) . .
C60 C56 C57 C58 -2.5(15) . .
C48 C56 C57 C58 -179.9(9) . .
C56 C57 C58 N8 2(2) . .
C57 C58 N8 C59 -1(3) . .
C58 N8 C59 C60 2(3) . .
N8 C59 C60 C56 -3(3) . .
C57 C56 C60 C59 3.1(18) . .
C48 C56 C60 C59 -179.6(11) . .
